data_7048002
loop_
_publ_author_name
'Macaulay, Casper M.'
'Ogawa, Takahiko'
'McDonald, Robert'
'Sydora, Orson L.'
'Stradiotto, Mark'
'Turculet, Laura'

_publ_section_title
;
 A comparative analysis of hydrosilative amide reduction catalyzed by
 first-row transition metal (Mn, Fe, Co, and Ni) N-phosphinoamidinate
 complexes.
;
_journal_issue 26
_journal_name_full 'Dalton transactions (Cambridge, England : 2003)'
_journal_page_first 9581
_journal_page_last 9587
_journal_paper_doi 10.1039/c8dt04221g
_journal_volume 48
_journal_year 2019
_chemical_formula_moiety 'C31 H49 N2 Ni O P'
_chemical_formula_sum 'C31 H49 N2 Ni O P'
_chemical_formula_weight 555.40
_space_group_crystal_system triclinic
_space_group_IT_number 2
_space_group_name_Hall '-P 1'
_space_group_name_H-M_alt 'P -1'
_symmetry_space_group_name_Hall '-P 1'
_symmetry_space_group_name_H-M 'P -1'
_atom_sites_solution_hydrogens geom
_audit_creation_method SHELXL-2014/7
_audit_update_record
;
2018-07-18 deposited with the CCDC.
2018-11-06 downloaded from the CCDC.
;
_cell_angle_alpha 70.0050(4)
_cell_angle_beta 85.1598(5)
_cell_angle_gamma 87.5815(5)
_cell_formula_units_Z 2
_cell_length_a 10.4874(4)
_cell_length_b 10.8569(4)
_cell_length_c 14.6279(5)
_cell_measurement_reflns_used 9877
_cell_measurement_temperature 173(2)
_cell_measurement_theta_max 28.07
_cell_measurement_theta_min 2.36
_cell_volume 1559.41(10)
_computing_cell_refinement 'Bruker SAINT'
_computing_data_collection 'Bruker APEX2'
_computing_data_reduction 'Bruker SAINT'
_computing_molecular_graphics 'Bruker SHELXTL'
_computing_publication_material 'Bruker SHELXTL'
_computing_structure_refinement 'SHELXL-2014/7 (Sheldrick, 2014)'
_computing_structure_solution 'DIRDIF-2008 (Beurskens et al., 2008)'
_diffrn_ambient_temperature 173(2)
_diffrn_measured_fraction_theta_full 1.000
_diffrn_measured_fraction_theta_max 0.981
_diffrn_measurement_device_type 'Bruker APEX-II CCD'
_diffrn_measurement_method '\w scans'
_diffrn_radiation_type MoK\a
_diffrn_radiation_wavelength 0.71073
_diffrn_reflns_av_R_equivalents 0.0120
_diffrn_reflns_av_unetI/netI 0.0183
_diffrn_reflns_Laue_measured_fraction_full 1.000
_diffrn_reflns_Laue_measured_fraction_max 0.981
_diffrn_reflns_limit_h_max 13
_diffrn_reflns_limit_h_min -13
_diffrn_reflns_limit_k_max 14
_diffrn_reflns_limit_k_min -14
_diffrn_reflns_limit_l_max 19
_diffrn_reflns_limit_l_min -19
_diffrn_reflns_number 14941
_diffrn_reflns_point_group_measured_fraction_full 1.000
_diffrn_reflns_point_group_measured_fraction_max 0.981
_diffrn_reflns_theta_full 25.242
_diffrn_reflns_theta_max 28.331
_diffrn_reflns_theta_min 1.486
_exptl_absorpt_coefficient_mu 0.698
_exptl_absorpt_correction_T_max 0.9196
_exptl_absorpt_correction_T_min 0.8066
_exptl_absorpt_correction_type numerical
_exptl_absorpt_process_details 'SADABS 2014/5'
_exptl_crystal_colour red
_exptl_crystal_density_diffrn 1.183
_exptl_crystal_description fragment
_exptl_crystal_F_000 600
_exptl_crystal_size_max 0.435
_exptl_crystal_size_mid 0.400
_exptl_crystal_size_min 0.208
_refine_diff_density_max 0.500
_refine_diff_density_min -0.305
_refine_diff_density_rms 0.050
_refine_ls_extinction_method none
_refine_ls_goodness_of_fit_ref 1.059
_refine_ls_hydrogen_treatment constr
_refine_ls_matrix_type full
_refine_ls_number_parameters 325
_refine_ls_number_reflns 7620
_refine_ls_number_restraints 0
_refine_ls_restrained_S_all 1.059
_refine_ls_R_factor_all 0.0368
_refine_ls_R_factor_gt 0.0327
_refine_ls_shift/su_max 0.001
_refine_ls_shift/su_mean 0.000
_refine_ls_structure_factor_coef Fsqd
_refine_ls_weighting_details 'w=1/[\s^2^(Fo^2^)+(0.0484P)^2^+0.4838P] where P=(Fo^2^+2Fc^2^)/3'
_refine_ls_weighting_scheme calc
_refine_ls_wR_factor_gt 0.0870
_refine_ls_wR_factor_ref 0.0897
_reflns_Friedel_coverage 0.000
_reflns_number_gt 6812
_reflns_number_total 7620
_reflns_threshold_expression 'I > 2\s(I)'
_cod_data_source_file c8dt04221g2.cif
_cod_data_source_block dal1705
_cod_depositor_comments 'Adding full bibliography for 7048002--7048003.cif.'
_cod_database_code 7048002
_shelx_shelxl_version_number 2014/7
_shelx_space_group_comment
; 
The symmetry employed for this shelxl refinement is uniquely defined 
by the following loop, which should always be used as a source of 
symmetry information in preference to the above space-group names. 
They are only intended as comments. 
;
_shelx_estimated_absorpt_t_min 0.751
_shelx_estimated_absorpt_t_max 0.868

loop_
_space_group_symop_operation_xyz
'x, y, z'
'-x, -y, -z'

loop_
_atom_site_label
_atom_site_type_symbol
_atom_site_fract_x
_atom_site_fract_y
_atom_site_fract_z
_atom_site_U_iso_or_equiv
_atom_site_adp_type
_atom_site_occupancy
_atom_site_site_symmetry_order
_atom_site_calc_flag
_atom_site_refinement_flags_posn
_atom_site_refinement_flags_adp
Ni Ni 0.15653(2) 0.38461(2) 0.22833(2) 0.02344(6) Uani 1 1 d . .
P P 0.32691(3) 0.48024(3) 0.22974(3) 0.02325(8) Uani 1 1 d . .
O O 0.01819(11) 0.48660(12) 0.21436(9) 0.0425(3) Uani 1 1 d . .
N1 N 0.44384(11) 0.37482(11) 0.22144(9) 0.0259(2) Uani 1 1 d . .
N2 N 0.26907(11) 0.25036(10) 0.22194(8) 0.0228(2) Uani 1 1 d . .
C1 C 0.39598(13) 0.26457(12) 0.21967(9) 0.0229(3) Uani 1 1 d . .
C2 C -0.09467(16) 0.46328(16) 0.27638(14) 0.0416(4) Uani 1 1 d . .
C3 C -0.1239(2) 0.5822(2) 0.30868(19) 0.0600(6) Uani 1 1 d . .
H3A H -0.2025 0.5670 0.3520 0.072 Uiso 1 1 calc R U
H3B H -0.0526 0.5954 0.3435 0.072 Uiso 1 1 calc R U
H3C H -0.1352 0.6603 0.2512 0.072 Uiso 1 1 calc R U
C4 C -0.2029(2) 0.4542(3) 0.2140(2) 0.0677(7) Uani 1 1 d . .
H4A H -0.2841 0.4379 0.2542 0.081 Uiso 1 1 calc R U
H4B H -0.2093 0.5368 0.1594 0.081 Uiso 1 1 calc R U
H4C H -0.1840 0.3822 0.1887 0.081 Uiso 1 1 calc R U
C5 C -0.0828(3) 0.3405(3) 0.3630(2) 0.0963(11) Uani 1 1 d . .
H5A H -0.1626 0.3267 0.4048 0.116 Uiso 1 1 calc R U
H5B H -0.0659 0.2656 0.3406 0.116 Uiso 1 1 calc R U
H5C H -0.0120 0.3492 0.3999 0.116 Uiso 1 1 calc R U
C11 C 0.35106(15) 0.62525(13) 0.11636(11) 0.0304(3) Uani 1 1 d . .
C12 C 0.31429(18) 0.57873(17) 0.03424(12) 0.0394(4) Uani 1 1 d . .
H12A H 0.3697 0.5047 0.0319 0.047 Uiso 1 1 calc R U
H12B H 0.2249 0.5511 0.0466 0.047 Uiso 1 1 calc R U
H12C H 0.3249 0.6507 -0.0283 0.047 Uiso 1 1 calc R U
C13 C 0.26433(19) 0.74103(16) 0.11986(15) 0.0470(4) Uani 1 1 d . .
H13A H 0.2877 0.7708 0.1723 0.056 Uiso 1 1 calc R U
H13B H 0.2749 0.8129 0.0573 0.056 Uiso 1 1 calc R U
H13C H 0.1749 0.7133 0.1322 0.056 Uiso 1 1 calc R U
C14 C 0.49278(17) 0.66450(17) 0.09642(14) 0.0420(4) Uani 1 1 d . .
H14A H 0.5458 0.5887 0.0946 0.050 Uiso 1 1 calc R U
H14B H 0.5046 0.7357 0.0336 0.050 Uiso 1 1 calc R U
H14C H 0.5181 0.6941 0.1484 0.050 Uiso 1 1 calc R U
C15 C 0.34562(16) 0.51381(15) 0.34470(11) 0.0337(3) Uani 1 1 d . .
C16 C 0.3488(3) 0.3789(2) 0.42480(14) 0.0595(6) Uani 1 1 d . .
H16A H 0.4223 0.3279 0.4104 0.071 Uiso 1 1 calc R U
H16B H 0.3565 0.3898 0.4879 0.071 Uiso 1 1 calc R U
H16C H 0.2696 0.3326 0.4273 0.071 Uiso 1 1 calc R U
C17 C 0.2308(2) 0.5909(2) 0.36865(17) 0.0611(6) Uani 1 1 d . .
H17A H 0.1521 0.5442 0.3708 0.073 Uiso 1 1 calc R U
H17B H 0.2386 0.6004 0.4322 0.073 Uiso 1 1 calc R U
H17C H 0.2279 0.6779 0.3183 0.073 Uiso 1 1 calc R U
C18 C 0.4683(2) 0.5861(3) 0.34126(17) 0.0609(6) Uani 1 1 d . .
H18A H 0.5420 0.5363 0.3258 0.073 Uiso 1 1 calc R U
H18B H 0.4655 0.6731 0.2909 0.073 Uiso 1 1 calc R U
H18C H 0.4762 0.5955 0.4048 0.073 Uiso 1 1 calc R U
C21 C 0.49055(13) 0.16097(13) 0.21221(10) 0.0245(3) Uani 1 1 d . .
C22 C 0.46850(15) 0.07563(14) 0.16240(12) 0.0318(3) Uani 1 1 d . .
H22 H 0.3890 0.0788 0.1350 0.038 Uiso 1 1 calc R U
C23 C 0.56271(17) -0.01389(16) 0.15298(14) 0.0409(4) Uani 1 1 d . .
H23 H 0.5477 -0.0710 0.1184 0.049 Uiso 1 1 calc R U
C24 C 0.67820(17) -0.02052(17) 0.19354(14) 0.0431(4) Uani 1 1 d . .
H24 H 0.7418 -0.0828 0.1876 0.052 Uiso 1 1 calc R U
C25 C 0.70097(16) 0.06403(18) 0.24301(12) 0.0406(4) Uani 1 1 d . .
H25 H 0.7805 0.0601 0.2707 0.049 Uiso 1 1 calc R U
C26 C 0.60774(15) 0.15417(15) 0.25203(11) 0.0318(3) Uani 1 1 d . .
H26 H 0.6239 0.2120 0.2858 0.038 Uiso 1 1 calc R U
C31 C 0.20266(13) 0.13082(13) 0.24008(10) 0.0237(3) Uani 1 1 d . .
C32 C 0.12997(13) 0.12020(14) 0.16651(11) 0.0276(3) Uani 1 1 d . .
C33 C 0.05094(15) 0.01186(16) 0.18844(13) 0.0363(3) Uani 1 1 d . .
H33 H 0.0009 0.0037 0.1397 0.044 Uiso 1 1 calc R U
C34 C 0.04435(16) -0.08325(16) 0.27959(14) 0.0408(4) Uani 1 1 d . .
H34 H -0.0115 -0.1551 0.2937 0.049 Uiso 1 1 calc R U
C35 C 0.11875(16) -0.07420(15) 0.35020(13) 0.0365(3) Uani 1 1 d . .
H35 H 0.1151 -0.1416 0.4122 0.044 Uiso 1 1 calc R U
C36 C 0.19941(14) 0.03169(13) 0.33282(11) 0.0280(3) Uani 1 1 d . .
C37 C 0.13825(15) 0.22020(15) 0.06383(11) 0.0327(3) Uani 1 1 d . .
H37 H 0.2079 0.2825 0.0595 0.039 Uiso 1 1 calc R U
C38 C 0.01427(19) 0.2996(2) 0.04093(14) 0.0497(4) Uani 1 1 d . .
H38A H 0.0233 0.3627 -0.0256 0.060 Uiso 1 1 calc R U
H38B H -0.0562 0.2404 0.0466 0.060 Uiso 1 1 calc R U
H38C H -0.0039 0.3466 0.0872 0.060 Uiso 1 1 calc R U
C39 C 0.1737(2) 0.1540(2) -0.01236(14) 0.0515(5) Uani 1 1 d . .
H39A H 0.1784 0.2204 -0.0777 0.062 Uiso 1 1 calc R U
H39B H 0.2570 0.1094 0.0000 0.062 Uiso 1 1 calc R U
H39C H 0.1084 0.0898 -0.0080 0.062 Uiso 1 1 calc R U
C40 C 0.27851(16) 0.03647(15) 0.41379(11) 0.0354(3) Uani 1 1 d . .
H40 H 0.3329 0.1162 0.3872 0.042 Uiso 1 1 calc R U
C41 C 0.1919(2) 0.0500(2) 0.49980(13) 0.0528(5) Uani 1 1 d . .
H41A H 0.2448 0.0529 0.5511 0.063 Uiso 1 1 calc R U
H41B H 0.1408 0.1310 0.4776 0.063 Uiso 1 1 calc R U
H41C H 0.1348 -0.0252 0.5256 0.063 Uiso 1 1 calc R U
C42 C 0.3681(2) -0.08352(18) 0.44679(15) 0.0510(5) Uani 1 1 d . .
H42A H 0.4177 -0.0777 0.4990 0.061 Uiso 1 1 calc R U
H42B H 0.3172 -0.1635 0.4710 0.061 Uiso 1 1 calc R U
H42C H 0.4264 -0.0860 0.3915 0.061 Uiso 1 1 calc R U

loop_
_atom_site_aniso_label
_atom_site_aniso_U_11
_atom_site_aniso_U_22
_atom_site_aniso_U_33
_atom_site_aniso_U_23
_atom_site_aniso_U_13
_atom_site_aniso_U_12
Ni 0.02217(10) 0.02160(10) 0.02723(10) -0.00936(7) -0.00138(7) 0.00031(6)
P 0.02431(17) 0.02002(16) 0.02755(17) -0.01064(13) -0.00302(13) 0.00020(12)
O 0.0263(6) 0.0446(7) 0.0450(7) -0.0035(5) 0.0053(5) 0.0094(5)
N1 0.0234(6) 0.0214(5) 0.0344(6) -0.0115(5) -0.0025(5) 0.0008(4)
N2 0.0241(6) 0.0199(5) 0.0254(5) -0.0088(4) -0.0021(4) -0.0009(4)
C1 0.0254(6) 0.0215(6) 0.0214(6) -0.0071(5) -0.0020(5) 0.0007(5)
C2 0.0294(8) 0.0353(8) 0.0583(11) -0.0165(8) 0.0108(7) -0.0020(6)
C3 0.0416(11) 0.0656(13) 0.0863(16) -0.0450(12) -0.0009(10) 0.0066(9)
C4 0.0355(10) 0.0786(16) 0.107(2) -0.0558(15) 0.0027(11) -0.0041(10)
C5 0.0780(18) 0.0619(15) 0.102(2) 0.0215(14) 0.0398(16) 0.0002(13)
C11 0.0341(8) 0.0219(6) 0.0331(7) -0.0067(5) -0.0016(6) -0.0016(5)
C12 0.0475(10) 0.0383(8) 0.0295(8) -0.0071(6) -0.0032(7) -0.0038(7)
C13 0.0546(11) 0.0254(8) 0.0546(11) -0.0067(7) -0.0023(9) 0.0078(7)
C14 0.0410(9) 0.0330(8) 0.0475(10) -0.0080(7) 0.0036(7) -0.0124(7)
C15 0.0390(8) 0.0347(8) 0.0344(8) -0.0198(6) -0.0079(6) 0.0021(6)
C16 0.0998(18) 0.0492(11) 0.0325(9) -0.0150(8) -0.0154(10) -0.0028(11)
C17 0.0654(14) 0.0808(15) 0.0569(12) -0.0498(12) -0.0109(10) 0.0211(11)
C18 0.0580(13) 0.0820(15) 0.0568(12) -0.0382(11) -0.0117(10) -0.0185(11)
C21 0.0254(6) 0.0202(6) 0.0256(6) -0.0059(5) 0.0013(5) 0.0005(5)
C22 0.0304(7) 0.0295(7) 0.0387(8) -0.0166(6) 0.0015(6) -0.0010(6)
C23 0.0415(9) 0.0344(8) 0.0526(10) -0.0247(7) 0.0061(7) 0.0016(7)
C24 0.0414(9) 0.0370(8) 0.0495(10) -0.0160(7) 0.0028(7) 0.0148(7)
C25 0.0328(8) 0.0487(10) 0.0391(9) -0.0138(7) -0.0062(7) 0.0128(7)
C26 0.0311(7) 0.0324(7) 0.0334(7) -0.0134(6) -0.0038(6) 0.0042(6)
C31 0.0217(6) 0.0209(6) 0.0297(7) -0.0109(5) 0.0006(5) -0.0002(5)
C32 0.0244(7) 0.0279(7) 0.0339(7) -0.0150(6) -0.0025(5) 0.0020(5)
C33 0.0290(8) 0.0357(8) 0.0509(9) -0.0221(7) -0.0065(7) -0.0024(6)
C34 0.0339(8) 0.0289(8) 0.0606(11) -0.0162(7) 0.0000(7) -0.0085(6)
C35 0.0353(8) 0.0260(7) 0.0430(9) -0.0058(6) 0.0024(7) -0.0049(6)
C36 0.0268(7) 0.0240(6) 0.0317(7) -0.0082(5) 0.0014(5) -0.0005(5)
C37 0.0367(8) 0.0337(7) 0.0312(7) -0.0144(6) -0.0081(6) 0.0006(6)
C38 0.0525(11) 0.0532(11) 0.0419(10) -0.0140(8) -0.0134(8) 0.0175(9)
C39 0.0673(13) 0.0536(11) 0.0397(10) -0.0247(8) -0.0037(9) 0.0066(9)
C40 0.0442(9) 0.0298(7) 0.0279(7) -0.0035(6) -0.0038(6) -0.0049(6)
C41 0.0729(14) 0.0519(11) 0.0307(9) -0.0110(8) 0.0036(8) -0.0104(10)
C42 0.0521(11) 0.0391(9) 0.0534(11) -0.0019(8) -0.0178(9) -0.0004(8)

loop_
_atom_type_symbol
_atom_type_description
_atom_type_scat_dispersion_real
_atom_type_scat_dispersion_imag
_atom_type_scat_source
C C 0.0033 0.0016 'International Tables Vol C Tables 4.2.6.8 and 6.1.1.4'
H H 0.0000 0.0000 'International Tables Vol C Tables 4.2.6.8 and 6.1.1.4'
N N 0.0061 0.0033 'International Tables Vol C Tables 4.2.6.8 and 6.1.1.4'
O O 0.0106 0.0060 'International Tables Vol C Tables 4.2.6.8 and 6.1.1.4'
P P 0.1023 0.0942 'International Tables Vol C Tables 4.2.6.8 and 6.1.1.4'
Ni Ni 0.3393 1.1124 'International Tables Vol C Tables 4.2.6.8 and 6.1.1.4'

loop_
_geom_angle_atom_site_label_1
_geom_angle_atom_site_label_2
_geom_angle_atom_site_label_3
_geom_angle
O Ni N2 160.71(6)
O Ni P 114.11(4)
N2 Ni P 82.97(4)
N1 P C11 105.14(6)
N1 P C15 106.29(7)
C11 P C15 114.50(7)
N1 P Ni 104.84(4)
C11 P Ni 110.18(5)
C15 P Ni 114.85(5)
C2 O Ni 126.57(11)
C1 N1 P 110.71(10)
C1 N2 C31 126.86(11)
C1 N2 Ni 120.66(9)
C31 N2 Ni 111.24(8)
N1 C1 N2 120.79(12)
N1 C1 C21 116.43(12)
N2 C1 C21 122.76(12)
O C2 C5 111.22(16)
O C2 C3 108.76(15)
C5 C2 C3 110.9(2)
O C2 C4 106.34(16)
C5 C2 C4 111.8(2)
C3 C2 C4 107.58(16)
C13 C11 C12 109.39(14)
C13 C11 C14 111.31(13)
C12 C11 C14 108.31(14)
C13 C11 P 111.79(11)
C12 C11 P 104.93(10)
C14 C11 P 110.86(11)
C17 C15 C18 109.66(16)
C17 C15 C16 108.45(17)
C18 C15 C16 109.47(16)
C17 C15 P 110.76(12)
C18 C15 P 112.93(12)
C16 C15 P 105.40(11)
C26 C21 C22 118.92(13)
C26 C21 C1 118.52(12)
C22 C21 C1 122.47(13)
C23 C22 C21 120.05(15)
C24 C23 C22 120.51(15)
C23 C24 C25 119.81(15)
C26 C25 C24 119.94(16)
C25 C26 C21 120.76(14)
C32 C31 C36 120.73(12)
C32 C31 N2 118.22(12)
C36 C31 N2 120.74(12)
C33 C32 C31 118.49(14)
C33 C32 C37 119.38(14)
C31 C32 C37 122.10(13)
C34 C33 C32 121.11(15)
C35 C34 C33 120.02(14)
C34 C35 C36 121.57(15)
C35 C36 C31 118.03(14)
C35 C36 C40 119.09(13)
C31 C36 C40 122.88(13)
C32 C37 C38 111.88(14)
C32 C37 C39 111.11(13)
C38 C37 C39 110.29(15)
C36 C40 C41 110.80(15)
C36 C40 C42 111.35(14)
C41 C40 C42 111.30(15)

loop_
_geom_bond_atom_site_label_1
_geom_bond_atom_site_label_2
_geom_bond_distance
Ni O 1.7699(11)
Ni N2 1.8589(11)
Ni P 2.1092(4)
P N1 1.6673(12)
P C11 1.8630(15)
P C15 1.8655(15)
O C2 1.4054(19)
N1 C1 1.3264(17)
N2 C1 1.3427(18)
N2 C31 1.4316(16)
C1 C21 1.4940(18)
C2 C5 1.501(3)
C2 C3 1.531(3)
C2 C4 1.541(3)
C11 C13 1.533(2)
C11 C12 1.535(2)
C11 C14 1.540(2)
C15 C17 1.522(2)
C15 C18 1.523(3)
C15 C16 1.532(2)
C21 C26 1.392(2)
C21 C22 1.397(2)
C22 C23 1.388(2)
C23 C24 1.382(3)
C24 C25 1.388(3)
C25 C26 1.385(2)
C31 C32 1.4083(19)
C31 C36 1.4130(19)
C32 C33 1.397(2)
C32 C37 1.521(2)
C33 C34 1.378(2)
C34 C35 1.377(2)
C35 C36 1.396(2)
C36 C40 1.518(2)
C37 C38 1.525(2)
C37 C39 1.534(2)
C40 C41 1.534(2)
C40 C42 1.535(2)

loop_
_geom_torsion_atom_site_label_1
_geom_torsion_atom_site_label_2
_geom_torsion_atom_site_label_3
_geom_torsion_atom_site_label_4
_geom_torsion
O Ni P N1 -169.24(6)
N2 Ni P N1 1.40(6)
O Ni P C11 -56.58(7)
N2 Ni P C11 114.06(6)
O Ni P C15 74.50(7)
N2 Ni P C15 -114.86(7)
N2 Ni O C2 84.0(2)
P Ni O C2 -125.24(14)
C11 P N1 C1 -118.13(10)
C15 P N1 C1 120.08(11)
Ni P N1 C1 -1.94(10)
O Ni N2 C1 152.49(14)
P Ni N2 C1 -0.80(10)
O Ni N2 C31 -39.39(19)
P Ni N2 C31 167.31(9)
P N1 C1 N2 1.62(17)
P N1 C1 C21 179.93(9)
C31 N2 C1 N1 -166.46(12)
Ni N2 C1 N1 -0.35(18)
C31 N2 C1 C21 15.3(2)
Ni N2 C1 C21 -178.54(9)
Ni O C2 C5 3.2(3)
Ni O C2 C3 125.65(16)
Ni O C2 C4 -118.75(16)
N1 P C11 C13 -170.77(12)
C15 P C11 C13 -54.49(14)
Ni P C11 C13 76.77(12)
N1 P C11 C12 70.77(12)
C15 P C11 C12 -172.96(10)
Ni P C11 C12 -41.69(11)
N1 P C11 C14 -45.94(13)
C15 P C11 C14 70.33(13)
Ni P C11 C14 -158.40(10)
N1 P C15 C17 -170.46(14)
C11 P C15 C17 73.93(15)
Ni P C15 C17 -55.03(15)
N1 P C15 C18 66.10(15)
C11 P C15 C18 -49.51(16)
Ni P C15 C18 -178.47(12)
N1 P C15 C16 -53.36(14)
C11 P C15 C16 -168.97(13)
Ni P C15 C16 62.06(14)
N1 C1 C21 C26 29.76(18)
N2 C1 C21 C26 -151.97(13)
N1 C1 C21 C22 -146.73(14)
N2 C1 C21 C22 31.5(2)
C26 C21 C22 C23 -0.2(2)
C1 C21 C22 C23 176.31(14)
C21 C22 C23 C24 0.7(2)
C22 C23 C24 C25 -0.8(3)
C23 C24 C25 C26 0.4(3)
C24 C25 C26 C21 0.2(2)
C22 C21 C26 C25 -0.3(2)
C1 C21 C26 C25 -176.93(14)
C1 N2 C31 C32 -118.99(15)
Ni N2 C31 C32 73.81(13)
C1 N2 C31 C36 67.43(18)
Ni N2 C31 C36 -99.78(13)
C36 C31 C32 C33 2.3(2)
N2 C31 C32 C33 -171.24(13)
C36 C31 C32 C37 -175.67(13)
N2 C31 C32 C37 10.75(19)
C31 C32 C33 C34 -0.4(2)
C37 C32 C33 C34 177.67(15)
C32 C33 C34 C35 -1.6(3)
C33 C34 C35 C36 1.7(3)
C34 C35 C36 C31 0.2(2)
C34 C35 C36 C40 179.66(15)
C32 C31 C36 C35 -2.3(2)
N2 C31 C36 C35 171.17(13)
C32 C31 C36 C40 178.33(13)
N2 C31 C36 C40 -8.2(2)
C33 C32 C37 C38 69.69(19)
C31 C32 C37 C38 -112.31(16)
C33 C32 C37 C39 -54.1(2)
C31 C32 C37 C39 123.93(16)
C35 C36 C40 C41 -65.09(19)
C31 C36 C40 C41 114.32(16)
C35 C36 C40 C42 59.35(19)
C31 C36 C40 C42 -121.24(16)
